data_7227992
loop_
_publ_author_name
'Ramakrishna, Seeram'
'nataraj, poomathi'
'Perumal, Paramasivan Thirumalai'

_publ_section_title
;
 An efficient and eco-friendly synthesis of 2-pyridones and functionalized
 azaxanthone frameworks via indium triflate catalyzed domino reaction
;
_journal_name_full 'Green Chem.'
_journal_paper_doi 10.1039/C6GC03440C
_journal_year 2017
_chemical_formula_sum 'C27 H22 Br N3 O4 S'
_chemical_formula_weight 564.44
_chemical_melting_point 220
_chemical_name_systematic '3,3-disubstituted oxindole'
_space_group_crystal_system orthorhombic
_space_group_IT_number 61
_space_group_name_Hall '-P 2ac 2ab'
_space_group_name_H-M_alt 'P b c a'
_symmetry_space_group_name_Hall '-P 2ac 2ab'
_symmetry_space_group_name_H-M 'P b c a'
_atom_sites_solution_hydrogens geom
_audit_creation_method SHELXL-2012
_audit_update_record
;
2015-05-06 deposited with the CCDC.
2017-03-31 downloaded from the CCDC.
;
_cell_angle_alpha 90
_cell_angle_beta 90
_cell_angle_gamma 90
_cell_formula_units_Z 8
_cell_length_a 14.158(3)
_cell_length_b 14.747(3)
_cell_length_c 23.048(7)
_cell_measurement_reflns_used 2105
_cell_measurement_temperature 296(2)
_cell_measurement_theta_max 20.18
_cell_measurement_theta_min 2.24
_cell_volume 4812(2)
_computing_cell_refinement 'Bruker SAINT'
_computing_data_collection 'Bruker APEX2'
_computing_data_reduction 'Bruker SAINT'
_computing_molecular_graphics 'Bruker SHELXTL'
_computing_publication_material 'Bruker SHELXTL'
_computing_structure_refinement 'SHELXL-2014/7 (Sheldrick, 2014)'
_computing_structure_solution 'SHELXS-97 (Sheldrick 2008)'
_diffrn_ambient_temperature 296(2)
_diffrn_measured_fraction_theta_full 0.579
_diffrn_measured_fraction_theta_max 0.987
_diffrn_measurement_device_type 'Bruker kappa apex2 CCD Diffractometer'
_diffrn_measurement_method '\w and \f scan'
_diffrn_radiation_type MoK\a
_diffrn_radiation_wavelength 0.71073
_diffrn_reflns_av_R_equivalents 0.0561
_diffrn_reflns_av_unetI/netI 0.0896
_diffrn_reflns_Laue_measured_fraction_full 0.579
_diffrn_reflns_Laue_measured_fraction_max 0.987
_diffrn_reflns_limit_h_max 14
_diffrn_reflns_limit_h_min -11
_diffrn_reflns_limit_k_max 14
_diffrn_reflns_limit_k_min -14
_diffrn_reflns_limit_l_max 18
_diffrn_reflns_limit_l_min -23
_diffrn_reflns_number 6282
_diffrn_reflns_point_group_measured_fraction_full 0.579
_diffrn_reflns_point_group_measured_fraction_max 0.987
_diffrn_reflns_theta_full 25.242
_diffrn_reflns_theta_max 20.902
_diffrn_reflns_theta_min 1.767
_exptl_absorpt_coefficient_mu 1.836
_exptl_absorpt_correction_T_max 0.838
_exptl_absorpt_correction_T_min 0.657
_exptl_absorpt_correction_type multi-scan
_exptl_absorpt_process_details 'SADABS (Bruker, 2012)'
_exptl_crystal_colour yellow
_exptl_crystal_density_diffrn 1.558
_exptl_crystal_description block
_exptl_crystal_F_000 2304
_exptl_crystal_recrystallization_method 'Re-crystallisation from solvent: Ethanol, DMSO'
_exptl_crystal_size_max 0.250
_exptl_crystal_size_mid 0.160
_exptl_crystal_size_min 0.100
_refine_diff_density_max 0.969
_refine_diff_density_min -0.987
_refine_diff_density_rms 0.147
_refine_ls_extinction_method none
_refine_ls_goodness_of_fit_ref 1.123
_refine_ls_hydrogen_treatment constr
_refine_ls_matrix_type full
_refine_ls_number_parameters 327
_refine_ls_number_reflns 2518
_refine_ls_number_restraints 0
_refine_ls_restrained_S_all 1.123
_refine_ls_R_factor_all 0.1138
_refine_ls_R_factor_gt 0.0904
_refine_ls_shift/su_max 0.001
_refine_ls_shift/su_mean 0.000
_refine_ls_structure_factor_coef Fsqd
_refine_ls_weighting_details
;
 w=1/[\s^2^(Fo^2^)+(0.1727P)^2^+25.3654P]
 where P=(Fo^2^+2Fc^2^)/3
;
_refine_ls_weighting_scheme calc
_refine_ls_wR_factor_gt 0.2816
_refine_ls_wR_factor_ref 0.3003
_reflns_Friedel_coverage 0.000
_reflns_number_gt 1806
_reflns_number_total 2518
_reflns_threshold_expression 'I > 2\s(I)'
_cod_data_source_file c6gc03440c2.cif
_cod_data_source_block shelxl
_cod_database_code 7227992
_shelx_space_group_comment
;
The symmetry employed for this shelxl refinement is uniquely defined
by the following loop, which should always be used as a source of
symmetry information in preference to the above space-group names.
They are only intended as comments.
;
_shelx_estimated_absorpt_t_min 0.657
_shelx_estimated_absorpt_t_max 0.838
_shelxl_version_number 2012-9

loop_
_space_group_symop_operation_xyz
'x, y, z'
'-x+1/2, -y, z+1/2'
'-x, y+1/2, -z+1/2'
'x+1/2, -y+1/2, -z'
'-x, -y, -z'
'x-1/2, y, -z-1/2'
'x, -y-1/2, z-1/2'
'-x-1/2, y-1/2, z'

loop_
_atom_site_label
_atom_site_type_symbol
_atom_site_fract_x
_atom_site_fract_y
_atom_site_fract_z
_atom_site_U_iso_or_equiv
_atom_site_adp_type
_atom_site_occupancy
_atom_site_site_symmetry_order
_atom_site_calc_flag
_atom_site_refinement_flags_posn
_atom_site_refinement_flags_adp
N1 N 1.0101(7) 0.1381(7) 0.1141(5) 0.041(3) Uani 1 1 d . .
H1 H 1.0605 0.1212 0.0963 0.049 Uiso 1 1 calc R U
N2 N 0.9926(7) 0.3497(7) 0.2824(5) 0.043(3) Uani 1 1 d . .
H2 H 1.0055 0.4054 0.2900 0.052 Uiso 1 1 calc R U
N3 N 0.7094(7) 0.0384(7) 0.2600(4) 0.044(3) Uani 1 1 d . .
H3 H 0.6715 0.0265 0.2881 0.053 Uiso 1 1 calc R U
O1 O 1.0229(5) 0.0463(5) 0.1950(4) 0.038(2) Uani 1 1 d . .
O2 O 0.7285(6) -0.0189(5) 0.2132(4) 0.051(2) Uani 1 1 d . .
O3 O 0.8340(6) -0.0189(6) 0.1412(4) 0.052(2) Uani 1 1 d . .
Br1 Br 1.03014(13) -0.00014(11) 0.41139(7) 0.0729(8) Uani 1 1 d . .
C1 C 0.9520(10) 0.2418(9) 0.0385(6) 0.052(4) Uani 1 1 d . .
H1 H 1.0011 0.2305 0.0127 0.062 Uiso 1 1 calc R U
C2 C 0.8775(11) 0.3021(9) 0.0248(6) 0.054(4) Uani 1 1 d . .
H2 H 0.8775 0.3320 -0.0108 0.065 Uiso 1 1 calc R U
C3 C 0.8061(10) 0.3167(8) 0.0628(6) 0.052(4) Uani 1 1 d . .
H3 H 0.7561 0.3539 0.0522 0.063 Uiso 1 1 calc R U
C4 C 0.8063(9) 0.2768(8) 0.1179(6) 0.041(3) Uani 1 1 d . .
H4 H 0.7581 0.2889 0.1442 0.049 Uiso 1 1 calc R U
C5 C 0.8782(8) 0.2201(7) 0.1322(5) 0.032(3) Uani 1 1 d . .
C6 C 0.8998(7) 0.1665(6) 0.1868(5) 0.028(3) Uani 1 1 d . .
C7 C 0.9843(8) 0.1050(8) 0.1672(6) 0.033(3) Uani 1 1 d . .
C8 C 0.9481(9) 0.2007(8) 0.0920(5) 0.037(3) Uani 1 1 d . .
C9 C 0.9388(8) 0.2275(8) 0.2345(5) 0.033(3) Uani 1 1 d . .
C10 C 0.9517(8) 0.3199(7) 0.2331(6) 0.040(3) Uani 1 1 d . .
H10 H 0.9346 0.3570 0.2022 0.048 Uiso 1 1 calc R U
C11 C 1.0104(8) 0.2782(8) 0.3186(5) 0.035(3) Uani 1 1 d . .
C12 C 1.0522(9) 0.2740(9) 0.3716(6) 0.045(3) Uani 1 1 d . .
H12 H 1.0755 0.3260 0.3893 0.054 Uiso 1 1 calc R U
C13 C 1.0591(9) 0.1916(10) 0.3980(6) 0.050(4) Uani 1 1 d . .
H13 H 1.0879 0.1869 0.4341 0.060 Uiso 1 1 calc R U
C14 C 1.0236(9) 0.1148(8) 0.3713(6) 0.041(3) Uani 1 1 d . .
C15 C 0.9830(8) 0.1147(8) 0.3174(5) 0.036(3) Uani 1 1 d . .
H15 H 0.9613 0.0616 0.3003 0.043 Uiso 1 1 calc R U
C16 C 0.9757(8) 0.1985(8) 0.2895(5) 0.037(3) Uani 1 1 d . .
C17 C 0.8198(8) 0.1083(7) 0.2088(5) 0.033(3) Uani 1 1 d . .
C18 C 0.7601(8) 0.1156(7) 0.2539(5) 0.035(3) Uani 1 1 d . .
C19 C 0.8008(8) 0.0202(8) 0.1817(6) 0.037(3) Uani 1 1 d . .
C20 C 0.7400(8) 0.1878(8) 0.2960(5) 0.039(3) Uani 1 1 d . .
C21 C 0.7101(9) 0.2753(8) 0.2780(6) 0.050(3) Uani 1 1 d . .
H21 H 0.7101 0.2902 0.2388 0.060 Uiso 1 1 calc R U
C22 C 0.6816(10) 0.3372(9) 0.3181(7) 0.057(4) Uani 1 1 d . .
H22 H 0.6613 0.3941 0.3059 0.069 Uiso 1 1 calc R U
C23 C 0.6821(10) 0.3173(10) 0.3761(6) 0.060(4) Uani 1 1 d . .
H23 H 0.6603 0.3597 0.4028 0.072 Uiso 1 1 calc R U
C24 C 0.7143(10) 0.2362(11) 0.3947(6) 0.059(4) Uani 1 1 d . .
H24 H 0.7175 0.2247 0.4343 0.071 Uiso 1 1 calc R U
C25 C 0.7425(10) 0.1697(10) 0.3561(6) 0.056(4) Uani 1 1 d . .
H25 H 0.7630 0.1137 0.3697 0.067 Uiso 1 1 calc R U
C26 C 0.2339(10) 0.9431(10) -0.0126(7) 0.065(4) Uani 1 1 d . .
H26A H 0.2592 0.9795 -0.0434 0.098 Uiso 1 1 calc R U
H26B H 0.2312 0.8809 -0.0247 0.098 Uiso 1 1 calc R U
H26C H 0.2736 0.9483 0.0210 0.098 Uiso 1 1 calc R U
C27 C 0.1065(12) 0.9248(11) 0.0727(7) 0.074(5) Uani 1 1 d . .
H27A H 0.1571 0.9420 0.0981 0.112 Uiso 1 1 calc R U
H27B H 0.1078 0.8603 0.0669 0.112 Uiso 1 1 calc R U
H27C H 0.0472 0.9418 0.0898 0.112 Uiso 1 1 calc R U
O4 O 0.1306(7) 1.0792(6) 0.0210(4) 0.067(3) Uani 1 1 d . .
S2 S 0.1199(3) 0.9809(2) 0.00454(16) 0.0575(11) Uani 1 1 d . .

loop_
_atom_site_aniso_label
_atom_site_aniso_U_11
_atom_site_aniso_U_22
_atom_site_aniso_U_33
_atom_site_aniso_U_23
_atom_site_aniso_U_13
_atom_site_aniso_U_12
N1 0.040(6) 0.036(6) 0.047(7) -0.005(6) 0.007(5) 0.000(5)
N2 0.050(6) 0.027(6) 0.053(7) -0.004(6) 0.000(6) -0.006(5)
N3 0.051(6) 0.037(6) 0.044(7) -0.004(5) 0.013(5) -0.010(5)
O1 0.043(5) 0.019(4) 0.051(5) 0.009(4) -0.008(4) 0.008(4)
O2 0.051(5) 0.033(5) 0.068(6) -0.008(5) 0.010(5) -0.009(4)
O3 0.058(6) 0.037(5) 0.062(6) -0.016(5) 0.008(5) -0.008(4)
Br1 0.1046(15) 0.0561(12) 0.0580(12) 0.0198(8) -0.0203(9) 0.0031(9)
C1 0.061(9) 0.048(8) 0.045(9) 0.010(7) 0.009(7) -0.009(7)
C2 0.079(10) 0.043(8) 0.040(8) 0.017(7) -0.003(8) -0.006(8)
C3 0.075(10) 0.031(7) 0.051(9) 0.004(7) -0.015(8) 0.013(7)
C4 0.045(7) 0.033(7) 0.046(8) 0.002(7) -0.005(6) -0.005(6)
C5 0.036(7) 0.024(6) 0.035(7) 0.007(5) 0.001(6) 0.003(6)
C6 0.033(6) 0.012(5) 0.039(7) 0.004(5) -0.001(5) 0.000(5)
C7 0.030(7) 0.028(7) 0.042(8) -0.010(7) 0.000(6) -0.015(6)
C8 0.042(7) 0.033(7) 0.036(7) 0.005(6) -0.002(7) -0.006(6)
C9 0.036(7) 0.034(7) 0.030(7) 0.005(6) -0.002(6) 0.003(6)
C10 0.052(8) 0.018(7) 0.051(9) 0.007(6) 0.002(7) 0.005(6)
C11 0.046(7) 0.016(7) 0.043(8) -0.002(6) 0.001(6) -0.001(5)
C12 0.047(8) 0.039(9) 0.049(9) -0.021(7) -0.004(7) -0.003(6)
C13 0.050(8) 0.063(11) 0.037(8) -0.005(8) -0.010(6) -0.001(7)
C14 0.051(8) 0.029(8) 0.044(9) 0.005(7) -0.002(7) 0.001(6)
C15 0.046(7) 0.020(7) 0.042(8) 0.002(6) 0.003(6) -0.001(5)
C16 0.032(6) 0.037(8) 0.042(7) -0.005(7) 0.007(6) 0.002(5)
C17 0.036(7) 0.026(7) 0.037(7) 0.002(6) -0.008(6) 0.001(5)
C18 0.035(7) 0.025(7) 0.047(8) -0.004(6) 0.000(6) 0.001(6)
C19 0.033(7) 0.032(7) 0.046(8) -0.003(7) 0.002(6) -0.008(6)
C20 0.036(7) 0.041(8) 0.038(8) 0.002(6) 0.006(6) -0.006(6)
C21 0.065(9) 0.037(8) 0.049(8) -0.004(7) -0.001(7) 0.005(7)
C22 0.064(9) 0.038(8) 0.070(11) -0.010(8) 0.002(8) 0.007(7)
C23 0.068(10) 0.053(10) 0.059(11) -0.019(9) 0.006(8) -0.011(8)
C24 0.066(9) 0.069(11) 0.043(8) -0.016(9) 0.006(7) -0.015(9)
C25 0.056(9) 0.059(9) 0.052(9) 0.002(8) -0.001(7) -0.002(7)
C26 0.067(10) 0.059(10) 0.069(10) -0.002(8) 0.012(8) 0.007(8)
C27 0.079(11) 0.067(10) 0.077(11) 0.012(9) 0.035(9) -0.005(9)
O4 0.079(7) 0.033(5) 0.090(7) -0.007(5) 0.031(6) -0.006(5)
S2 0.054(2) 0.053(2) 0.065(2) -0.0043(19) 0.0049(19) 0.0000(17)

loop_
_atom_type_symbol
_atom_type_description
_atom_type_scat_dispersion_real
_atom_type_scat_dispersion_imag
_atom_type_scat_source
C C 0.0033 0.0016 'International Tables Vol C Tables 4.2.6.8 and 6.1.1.4'
H H 0.0000 0.0000 'International Tables Vol C Tables 4.2.6.8 and 6.1.1.4'
N N 0.0061 0.0033 'International Tables Vol C Tables 4.2.6.8 and 6.1.1.4'
O O 0.0106 0.0060 'International Tables Vol C Tables 4.2.6.8 and 6.1.1.4'
Br Br -0.2901 2.4595 'International Tables Vol C Tables 4.2.6.8 and 6.1.1.4'
S S 0.1246 0.1234 'International Tables Vol C Tables 4.2.6.8 and 6.1.1.4'

loop_
_geom_angle_atom_site_label_1
_geom_angle_atom_site_label_2
_geom_angle_atom_site_label_3
_geom_angle
C7 N1 C8 113.7(10)
C7 N1 H1 123.1
C8 N1 H1 123.1
C10 N2 C11 110.0(9)
C10 N2 H2 125.0
C11 N2 H2 125.0
C18 N3 O2 109.1(9)
C18 N3 H3 125.5
O2 N3 H3 125.5
C19 O2 N3 107.3(8)
C8 C1 C2 116.6(13)
C8 C1 H1 121.7
C2 C1 H1 121.7
C3 C2 C1 120.7(12)
C3 C2 H2 119.7
C1 C2 H2 119.7
C2 C3 C4 121.3(12)
C2 C3 H3 119.3
C4 C3 H3 119.3
C5 C4 C3 118.8(12)
C5 C4 H4 120.6
C3 C4 H4 120.6
C4 C5 C8 119.9(11)
C4 C5 C6 132.4(11)
C8 C5 C6 107.7(9)
C17 C6 C5 115.1(9)
C17 C6 C9 111.4(9)
C5 C6 C9 111.4(8)
C17 C6 C7 109.9(8)
C5 C6 C7 102.4(9)
C9 C6 C7 105.9(8)
O1 C7 N1 127.6(11)
O1 C7 C6 127.3(11)
N1 C7 C6 104.8(10)
N1 C8 C1 127.2(12)
N1 C8 C5 110.2(10)
C1 C8 C5 122.6(12)
C10 C9 C16 105.5(10)
C10 C9 C6 128.0(10)
C16 C9 C6 126.4(10)
N2 C10 C9 111.0(11)
N2 C10 H10 124.5
C9 C10 H10 124.5
C12 C11 N2 131.5(11)
C12 C11 C16 122.0(11)
N2 C11 C16 106.4(10)
C11 C12 C13 118.2(11)
C11 C12 H12 120.9
C13 C12 H12 120.9
C12 C13 C14 120.4(12)
C12 C13 H13 119.8
C14 C13 H13 119.8
C15 C14 C13 123.8(11)
C15 C14 Br1 117.0(9)
C13 C14 Br1 119.2(10)
C14 C15 C16 116.6(11)
C14 C15 H15 121.7
C16 C15 H15 121.7
C15 C16 C9 134.1(11)
C15 C16 C11 118.9(11)
C9 C16 C11 107.0(10)
C18 C17 C19 106.5(10)
C18 C17 C6 133.4(10)
C19 C17 C6 119.9(10)
C17 C18 N3 110.2(10)
C17 C18 C20 133.7(11)
N3 C18 C20 116.1(10)
O3 C19 O2 120.2(11)
O3 C19 C17 133.5(11)
O2 C19 C17 106.4(11)
C25 C20 C21 117.8(12)
C25 C20 C18 120.5(11)
C21 C20 C18 121.5(11)
C22 C21 C20 120.0(12)
C22 C21 H21 120.0
C20 C21 H21 120.0
C21 C22 C23 121.2(13)
C21 C22 H22 119.4
C23 C22 H22 119.4
C24 C23 C22 120.1(14)
C24 C23 H23 119.9
C22 C23 H23 119.9
C23 C24 C25 121.5(14)
C23 C24 H24 119.2
C25 C24 H24 119.2
C24 C25 C20 119.3(14)
C24 C25 H25 120.3
C20 C25 H25 120.3
S2 C26 H26A 109.5
S2 C26 H26B 109.5
H26A C26 H26B 109.5
S2 C26 H26C 109.5
H26A C26 H26C 109.5
H26B C26 H26C 109.5
S2 C27 H27A 109.5
S2 C27 H27B 109.5
H27A C27 H27B 109.5
S2 C27 H27C 109.5
H27A C27 H27C 109.5
H27B C27 H27C 109.5
O4 S2 C26 105.7(6)
O4 S2 C27 103.6(7)
C26 S2 C27 98.6(8)

loop_
_geom_bond_atom_site_label_1
_geom_bond_atom_site_label_2
_geom_bond_distance
N1 C7 1.366(16)
N1 C8 1.373(16)
N1 H1 0.8600
N2 C10 1.349(16)
N2 C11 1.367(16)
N2 H2 0.8600
N3 C18 1.353(15)
N3 O2 1.396(13)
N3 H3 0.8600
O1 C7 1.209(14)
O2 C19 1.380(15)
O3 C19 1.193(14)
Br1 C14 1.933(12)
C1 C8 1.374(17)
C1 C2 1.416(19)
C1 H1 0.9300
C2 C3 1.355(18)
C2 H2 0.9300
C3 C4 1.398(18)
C3 H3 0.9300
C4 C5 1.358(16)
C4 H4 0.9300
C5 C8 1.386(16)
C5 C6 1.517(15)
C6 C17 1.509(16)
C6 C9 1.523(15)
C6 C7 1.568(16)
C9 C10 1.376(16)
C9 C16 1.436(17)
C10 H10 0.9300
C11 C12 1.358(18)
C11 C16 1.439(17)
C12 C13 1.363(18)
C12 H12 0.9300
C13 C14 1.383(18)
C13 H13 0.9300
C14 C15 1.368(17)
C15 C16 1.396(17)
C15 H15 0.9300
C17 C18 1.344(16)
C17 C19 1.468(17)
C18 C20 1.468(16)
C20 C25 1.411(17)
C20 C21 1.419(17)
C21 C22 1.362(18)
C21 H21 0.9300
C22 C23 1.368(19)
C22 H22 0.9300
C23 C24 1.35(2)
C23 H23 0.9300
C24 C25 1.382(19)
C24 H24 0.9300
C25 H25 0.9300
C26 S2 1.751(14)
C26 H26A 0.9600
C26 H26B 0.9600
C26 H26C 0.9600
C27 S2 1.786(15)
C27 H27A 0.9600
C27 H27B 0.9600
C27 H27C 0.9600
O4 S2 1.506(9)

loop_
_geom_torsion_atom_site_label_1
_geom_torsion_atom_site_label_2
_geom_torsion_atom_site_label_3
_geom_torsion_atom_site_label_4
_geom_torsion
C18 N3 O2 C19 7.1(12)
C8 C1 C2 C3 -0.7(19)
C1 C2 C3 C4 4(2)
C2 C3 C4 C5 -2.2(19)
C3 C4 C5 C8 -1.8(17)
C3 C4 C5 C6 -179.9(11)
C4 C5 C6 C17 51.6(16)
C8 C5 C6 C17 -126.6(10)
C4 C5 C6 C9 -76.4(15)
C8 C5 C6 C9 105.4(10)
C4 C5 C6 C7 170.8(12)
C8 C5 C6 C7 -7.4(11)
C8 N1 C7 O1 175.9(11)
C8 N1 C7 C6 -9.7(12)
C17 C6 C7 O1 -52.8(14)
C5 C6 C7 O1 -175.5(10)
C9 C6 C7 O1 67.6(13)
C17 C6 C7 N1 132.8(9)
C5 C6 C7 N1 10.0(10)
C9 C6 C7 N1 -106.8(9)
C7 N1 C8 C1 -176.0(12)
C7 N1 C8 C5 5.1(13)
C2 C1 C8 N1 177.8(12)
C2 C1 C8 C5 -3.4(18)
C4 C5 C8 N1 -176.3(10)
C6 C5 C8 N1 2.2(13)
C4 C5 C8 C1 4.8(18)
C6 C5 C8 C1 -176.7(11)
C17 C6 C9 C10 -127.5(12)
C5 C6 C9 C10 2.4(16)
C7 C6 C9 C10 113.0(13)
C17 C6 C9 C16 56.9(14)
C5 C6 C9 C16 -173.2(10)
C7 C6 C9 C16 -62.5(13)
C11 N2 C10 C9 1.1(14)
C16 C9 C10 N2 -0.4(13)
C6 C9 C10 N2 -176.7(10)
C10 N2 C11 C12 178.1(12)
C10 N2 C11 C16 -1.4(12)
N2 C11 C12 C13 179.2(12)
C16 C11 C12 C13 -1.4(18)
C11 C12 C13 C14 -0.5(19)
C12 C13 C14 C15 2(2)
C12 C13 C14 Br1 -177.5(10)
C13 C14 C15 C16 -1.8(18)
Br1 C14 C15 C16 178.0(8)
C14 C15 C16 C9 -179.9(12)
C14 C15 C16 C11 -0.1(16)
C10 C9 C16 C15 179.3(12)
C6 C9 C16 C15 -4(2)
C10 C9 C16 C11 -0.5(13)
C6 C9 C16 C11 175.9(10)
C12 C11 C16 C15 1.8(17)
N2 C11 C16 C15 -178.7(10)
C12 C11 C16 C9 -178.4(11)
N2 C11 C16 C9 1.1(12)
C5 C6 C17 C18 -106.0(14)
C9 C6 C17 C18 22.0(16)
C7 C6 C17 C18 139.0(12)
C5 C6 C17 C19 79.7(12)
C9 C6 C17 C19 -152.3(10)
C7 C6 C17 C19 -35.3(13)
C19 C17 C18 N3 3.8(13)
C6 C17 C18 N3 -171.1(11)
C19 C17 C18 C20 -176.3(12)
C6 C17 C18 C20 9(2)
O2 N3 C18 C17 -6.9(13)
O2 N3 C18 C20 173.2(9)
N3 O2 C19 O3 175.4(10)
N3 O2 C19 C17 -4.7(12)
C18 C17 C19 O3 -179.4(14)
C6 C17 C19 O3 -4(2)
C18 C17 C19 O2 0.7(12)
C6 C17 C19 O2 176.3(9)
C17 C18 C20 C25 -127.2(14)
N3 C18 C20 C25 52.6(16)
C17 C18 C20 C21 57.9(18)
N3 C18 C20 C21 -122.2(12)
C25 C20 C21 C22 -2.6(19)
C18 C20 C21 C22 172.3(12)
C20 C21 C22 C23 1(2)
C21 C22 C23 C24 2(2)
C22 C23 C24 C25 -4(2)
C23 C24 C25 C20 2(2)
C21 C20 C25 C24 1.4(19)
C18 C20 C25 C24 -173.6(11)
